data_2225724
loop_
_publ_author_name
'Ama, Tomoharu'
'Yonemura, Toshiaki'
'Morita, Shogo'
'Yamaguchi, Masanori'

_publ_section_title
;
 Pentaaquatri-\m~3~-hydroxido-tris(iminodiacetato)-\m~3~-oxido-<i>tetrahedro</i>-calcium(II)tricobalt(III)
 2.54-hydrate
;
_journal_coeditor_code SJ2753
_journal_issue 4
_journal_name_full 'Acta Crystallographica Section E'
_journal_page_first m483
_journal_page_last m484
_journal_paper_doi 10.1107/S1600536810010998
_journal_volume 66
_journal_year 2010
_chemical_formula_iupac '[Ca Co3 (C4 H5 N O4)3 (O H)3 O (H2 O)5], 2.54H2 O'
_chemical_formula_moiety 'Ca1 (C12 H33 Co3 N3 O21) 2.54(H2 O)'
_chemical_formula_sum 'C12 H33.08 Ca Co3 N3 O23.54'
_chemical_formula_weight 812.924
_chemical_name_systematic
;
Pentaaquatri-\m~3~-hydroxido-tris(iminodiacetato)-\m~3~-oxido-
<i>tetrahedro</i>-calcium(II)tricobalt(III) 2.54-hydrate
;
_space_group_IT_number 2
_symmetry_cell_setting triclinic
_symmetry_space_group_name_Hall '-P 1'
_symmetry_space_group_name_H-M 'P -1'
_cell_angle_alpha 75.88(4)
_cell_angle_beta 100.92(3)
_cell_angle_gamma 104.58(3)
_cell_formula_units_Z 2
_cell_length_a 10.474(3)
_cell_length_b 11.303(7)
_cell_length_c 12.588(5)
_cell_measurement_reflns_used 12
_cell_measurement_temperature 296.1
_cell_measurement_theta_max 15.8
_cell_measurement_theta_min 15.1
_cell_volume 1385.6(11)
_computing_cell_refinement 'WinAFC (Rigaku/MSC, 2000)'
_computing_data_collection 'WinAFC (Rigaku/MSC, 2000)'
_computing_data_reduction 'CrystalStructure (Rigaku/MSC, 2007)'
_computing_molecular_graphics 'ORTEP-3 for Windows (Farrugia, 1997)'
_computing_publication_material 'CrystalStructure (Rigaku/MSC, 2007)'
_computing_structure_refinement 'SHELXL97 (Sheldrick, 2008)'
_computing_structure_solution 'DIRDIF99 (Beurskens <i>et al.</i>,  1999)'
_diffrn_ambient_temperature 296
_diffrn_measured_fraction_theta_full 0.999
_diffrn_measured_fraction_theta_max 0.999
_diffrn_measurement_device_type 'Rigaku AFC-7S'
_diffrn_measurement_method \w-2\q
_diffrn_radiation_type 'Mo K\a'
_diffrn_radiation_wavelength 0.71069
_diffrn_reflns_av_R_equivalents 0.076
_diffrn_reflns_limit_h_max 13
_diffrn_reflns_limit_h_min 0
_diffrn_reflns_limit_k_max 14
_diffrn_reflns_limit_k_min -14
_diffrn_reflns_limit_l_max 16
_diffrn_reflns_limit_l_min -16
_diffrn_reflns_number 6713
_diffrn_reflns_theta_full 27.50
_diffrn_reflns_theta_max 27.50
_diffrn_standards_decay_% 4.83
_diffrn_standards_interval_count 150
_diffrn_standards_number 3
_exptl_absorpt_coefficient_mu 2.064
_exptl_absorpt_correction_T_max 0.902
_exptl_absorpt_correction_T_min 0.673
_exptl_absorpt_correction_type psi-scan
_exptl_absorpt_process_details '(North <i>et al.</i>,  1968)'
_exptl_crystal_colour brown
_exptl_crystal_density_diffrn 1.948
_exptl_crystal_density_method 'not measured'
_exptl_crystal_description plate
_exptl_crystal_F_000 830.80
_exptl_crystal_size_max 0.40
_exptl_crystal_size_mid 0.40
_exptl_crystal_size_min 0.05
_refine_diff_density_max 1.17
_refine_diff_density_min -1.13
_refine_ls_extinction_method none
_refine_ls_goodness_of_fit_ref 0.996
_refine_ls_hydrogen_treatment constr
_refine_ls_number_parameters 389
_refine_ls_number_reflns 6360
_refine_ls_R_factor_gt 0.0601
_refine_ls_shift/su_max_lt 0.0001
_refine_ls_structure_factor_coef Fsqd
_refine_ls_weighting_details 'w = 1/[\s^2^(Fo^2^)+(0.1052P)^2^] where P=(Fo^2^+2Fc^2^)/3'
_refine_ls_weighting_scheme calc
_refine_ls_wR_factor_ref 0.2067
_reflns_number_gt 3290
_reflns_number_total 6360
_reflns_threshold_expression F^2^>2\s(F^2^)
_cod_data_source_file sj2753.cif
_cod_data_source_block I
_cod_original_cell_volume 1385.6(10)
_cod_original_formula_sum 'C12 H33.08 Ca Co3 N3 O23.54 '
_cod_database_code 2225724
_cod_database_fobs_code 2225724

loop_
_symmetry_equiv_pos_site_id
_symmetry_equiv_pos_as_xyz
1 +X,+Y,+Z
2 -X,-Y,-Z

loop_
_atom_site_type_symbol
_atom_site_label
_atom_site_fract_x
_atom_site_fract_y
_atom_site_fract_z
_atom_site_U_iso_or_equiv
_atom_site_adp_type
_atom_site_calc_flag
_atom_site_refinement_flags
_atom_site_occupancy
_atom_site_disorder_assembly
_atom_site_disorder_group
Co Co(1) 0.71696(10) 0.72533(9) 0.93041(8) 0.0137(2) Uani d . 1.00 . .
Co Co(2) 0.73172(10) 0.93813(9) 0.75658(8) 0.0141(2) Uani d . 1.00 . .
Co Co(3) 0.51954(10) 0.72856(9) 0.74180(8) 0.0140(2) Uani d . 1.00 . .
Ca Ca(1) 0.81420(15) 0.67221(15) 0.69882(13) 0.0190(3) Uani d . 1.00 . .
O O(1) 0.6046(4) 0.8286(4) 0.8436(4) 0.0141(10) Uani d . 1.00 . .
O O(2) 0.8387(5) 0.8207(4) 0.8306(4) 0.0176(11) Uani d . 1.00 . .
O O(3) 0.6625(5) 0.8240(4) 0.6610(4) 0.0154(10) Uani d . 1.00 . .
O O(4) 0.6435(5) 0.6261(4) 0.8183(4) 0.0160(10) Uani d . 1.00 . .
O O(5) 0.8438(5) 0.6279(5) 1.0143(4) 0.0224(12) Uani d . 1.00 . .
O O(6) 1.0147(6) 0.6325(6) 1.1499(5) 0.0377(16) Uani d . 1.00 . .
O O(7) 0.5867(5) 0.6299(5) 1.0215(4) 0.0227(12) Uani d . 1.00 . .
O O(8) 0.4950(6) 0.6300(6) 1.1655(5) 0.0327(14) Uani d . 1.00 . .
O O(9) 0.8615(5) 1.0388(5) 0.6638(4) 0.0256(12) Uani d . 1.00 . .
O O(10) 0.8934(7) 1.2014(6) 0.5255(6) 0.052(2) Uani d . 1.00 . .
O O(11) 0.7888(5) 1.0409(4) 0.8634(4) 0.0176(11) Uani d . 1.00 . .
O O(12) 0.7064(8) 1.1589(7) 0.9394(5) 0.051(2) Uani d . 1.00 . .
O O(13) 0.4431(5) 0.6281(5) 0.6339(4) 0.0228(12) Uani d . 1.00 . .
O O(14) 0.2633(7) 0.4911(7) 0.5851(6) 0.051(2) Uani d . 1.00 . .
O O(15) 0.4032(5) 0.8393(5) 0.6783(4) 0.0203(11) Uani d . 1.00 . .
O O(16) 0.2518(6) 0.9176(6) 0.7259(5) 0.0399(16) Uani d . 1.00 . .
O O(17) 0.9506(7) 0.8551(6) 0.6103(6) 0.050(2) Uani d . 1.00 . .
O O(18) 0.6561(6) 0.6337(6) 0.5383(5) 0.0358(16) Uani d . 1.00 . .
O O(19) 0.7455(5) 0.4350(6) 0.7370(5) 0.0348(15) Uani d . 1.00 . .
O O(20) 0.9788(6) 0.6105(6) 0.8499(5) 0.0313(14) Uani d . 1.00 . .
O O(21) 0.9474(6) 0.5947(6) 0.5991(5) 0.0395(16) Uani d . 1.00 . .
O O(22) 0.0992(5) 0.9178(6) 0.8899(5) 0.0315(14) Uani d . 1.00 . .
O O(23) 0.6372(6) 0.8910(6) 0.4401(5) 0.0411(17) Uani d . 1.00 . .
O O(24) 0.8213(16) 0.7798(16) 0.3566(14) 0.068(4) Uani d P 0.54(3) . .
N N(1) 0.7746(6) 0.8266(5) 1.0404(5) 0.0168(12) Uani d . 1.00 . .
N N(2) 0.6218(5) 1.0576(5) 0.6830(5) 0.0149(12) Uani d . 1.00 . .
N N(3) 0.3720(6) 0.6372(5) 0.8218(5) 0.0167(12) Uani d . 1.00 . .
C C(1) 0.9207(8) 0.6772(7) 1.0912(6) 0.0236(17) Uani d . 1.00 . .
C C(2) 0.5724(7) 0.6812(7) 1.0984(6) 0.0195(15) Uani d . 1.00 . .
C C(3) 0.8963(8) 0.7956(8) 1.1112(7) 0.0279(18) Uani d . 1.00 . .
C C(4) 0.6595(8) 0.8098(7) 1.0997(7) 0.0251(17) Uani d . 1.00 . .
C C(5) 0.8276(9) 1.1327(8) 0.5968(7) 0.0300(19) Uani d . 1.00 . .
C C(6) 0.7038(9) 1.1044(7) 0.8667(6) 0.0253(17) Uani d . 1.00 . .
C C(7) 0.6939(9) 1.1555(8) 0.6011(7) 0.031(2) Uani d . 1.00 . .
C C(8) 0.5893(8) 1.1025(7) 0.7744(6) 0.0213(16) Uani d . 1.00 . .
C C(9) 0.3283(8) 0.5566(8) 0.6488(7) 0.0266(18) Uani d . 1.00 . .
C C(10) 0.3213(7) 0.8398(7) 0.7426(6) 0.0217(16) Uani d . 1.00 . .
C C(11) 0.2752(8) 0.5578(7) 0.7508(7) 0.0246(17) Uani d . 1.00 . .
C C(12) 0.3138(8) 0.7343(7) 0.8439(6) 0.0237(17) Uani d . 1.00 . .
H H(1) 0.7947 0.9079 1.0048 0.020 Uiso c R 1.00 . .
H H(2) 0.5452 1.0172 0.6476 0.018 Uiso c R 1.00 . .
H H(3) 0.4015 0.5889 0.8864 0.020 Uiso c R 1.00 . .
H H(4) 0.8859 0.7841 1.1867 0.033 Uiso c R 1.00 . .
H H(5) 0.9702 0.8623 1.0944 0.033 Uiso c R 1.00 . .
H H(6) 0.6091 0.8711 1.0637 0.030 Uiso c R 1.00 . .
H H(7) 0.6904 0.8183 1.1738 0.030 Uiso c R 1.00 . .
H H(8) 0.7057 1.2340 0.6207 0.037 Uiso c R 1.00 . .
H H(9) 0.6423 1.1567 0.5303 0.037 Uiso c R 1.00 . .
H H(10) 0.5117 1.0479 0.8014 0.026 Uiso c R 1.00 . .
H H(11) 0.5732 1.1844 0.7478 0.026 Uiso c R 1.00 . .
H H(12) 0.1962 0.5897 0.7294 0.030 Uiso c R 1.00 . .
H H(13) 0.2551 0.4749 0.7923 0.030 Uiso c R 1.00 . .
H H(14) 0.3632 0.7642 0.9071 0.028 Uiso c R 1.00 . .
H H(15) 0.2237 0.7009 0.8558 0.028 Uiso c R 1.00 . .
H H(16) 0.9166 0.8498 0.8586 0.021 Uiso c R 1.00 . .
H H(17) 0.6408 0.8554 0.5940 0.018 Uiso c R 1.00 . .
H H(18) 0.6107 0.5500 0.8413 0.019 Uiso c R 1.00 . .
H H(19) 0.9347 0.9179 0.6258 0.060 Uiso c R 1.00 . .
H H(20) 1.0115 0.8682 0.5710 0.060 Uiso c R 1.00 . .
H H(21) 0.6803 0.5862 0.5078 0.043 Uiso c R 1.00 . .
H H(22) 0.5806 0.5997 0.5577 0.043 Uiso c R 1.00 . .
H H(23) 0.7839 0.4056 0.7991 0.042 Uiso c R 1.00 . .
H H(24) 0.6626 0.4130 0.7365 0.042 Uiso c R 1.00 . .
H H(25) 0.9410 0.5690 0.9048 0.038 Uiso c R 1.00 . .
H H(26) 1.0209 0.5666 0.8310 0.038 Uiso c R 1.00 . .
H H(27) 0.8977 0.5387 0.5677 0.047 Uiso c R 1.00 . .
H H(28) 0.9823 0.6540 0.5514 0.047 Uiso c R 1.00 . .
H H(29) 0.1383 0.8707 0.9402 0.038 Uiso c R 1.00 . .
H H(30) 0.1340 0.8916 0.8478 0.038 Uiso c R 1.00 . .
H H(31) 0.6683 0.8379 0.4229 0.049 Uiso c R 1.00 . .
H H(32) 0.6765 0.9500 0.3952 0.049 Uiso c R 1.00 . .
H H(33) 0.8162 0.7109 0.3878 0.079 Uiso c R 0.54 . .
H H(34) 0.8708 0.8215 0.3978 0.079 Uiso c R 0.54 . .

loop_
_atom_site_aniso_label
_atom_site_aniso_U_11
_atom_site_aniso_U_22
_atom_site_aniso_U_33
_atom_site_aniso_U_12
_atom_site_aniso_U_13
_atom_site_aniso_U_23
Co(1) 0.0127(4) 0.0144(5) 0.0121(4) 0.0010(3) 0.0026(3) -0.0006(3)
Co(2) 0.0116(4) 0.0139(5) 0.0152(4) 0.0011(3) 0.0034(3) -0.0007(3)
Co(3) 0.0110(4) 0.0161(5) 0.0135(4) 0.0006(3) 0.0026(3) -0.0024(3)
Ca(1) 0.0147(7) 0.0214(8) 0.0208(7) 0.0042(6) 0.0039(6) -0.0027(6)
O(1) 0.012(2) 0.014(2) 0.018(2) 0.003(2) -0.0010(19) -0.008(2)
O(2) 0.013(2) 0.016(2) 0.020(2) 0.002(2) 0.000(2) -0.001(2)
O(3) 0.018(2) 0.015(2) 0.013(2) 0.003(2) 0.004(2) -0.001(2)
O(4) 0.018(2) 0.012(2) 0.018(2) 0.004(2) 0.005(2) -0.003(2)
O(5) 0.025(2) 0.018(2) 0.023(2) 0.008(2) 0.001(2) 0.000(2)
O(6) 0.032(3) 0.039(3) 0.038(3) 0.019(3) -0.007(2) 0.001(3)
O(7) 0.020(2) 0.018(2) 0.024(2) -0.004(2) 0.007(2) 0.001(2)
O(8) 0.029(3) 0.034(3) 0.032(3) -0.003(2) 0.017(2) -0.002(2)
O(9) 0.020(2) 0.021(2) 0.034(3) 0.001(2) 0.015(2) 0.002(2)
O(10) 0.058(4) 0.040(4) 0.057(4) 0.018(3) 0.039(4) 0.025(3)
O(11) 0.020(2) 0.017(2) 0.015(2) 0.000(2) -0.002(2) -0.009(2)
O(12) 0.067(5) 0.073(5) 0.033(3) 0.046(4) -0.014(3) -0.033(3)
O(13) 0.015(2) 0.031(3) 0.019(2) -0.007(2) 0.009(2) -0.006(2)
O(14) 0.035(3) 0.069(5) 0.052(4) -0.022(3) 0.012(3) -0.045(4)
O(15) 0.016(2) 0.023(2) 0.021(2) 0.007(2) 0.002(2) -0.001(2)
O(16) 0.034(3) 0.038(3) 0.050(4) 0.019(3) 0.020(3) 0.008(3)
O(17) 0.041(4) 0.034(3) 0.083(5) 0.003(3) 0.043(4) -0.005(3)
O(18) 0.028(3) 0.048(4) 0.045(3) 0.006(3) 0.010(2) -0.033(3)
O(19) 0.020(3) 0.033(3) 0.047(3) 0.002(2) 0.006(2) -0.002(3)
O(20) 0.030(3) 0.036(3) 0.030(3) 0.009(2) 0.004(2) -0.009(2)
O(21) 0.040(3) 0.029(3) 0.051(4) -0.003(2) 0.025(3) -0.007(3)
O(22) 0.020(2) 0.039(3) 0.037(3) 0.002(2) 0.002(2) -0.016(2)
O(23) 0.039(3) 0.053(4) 0.029(3) 0.020(3) 0.009(3) 0.010(3)
O(24) 0.063(10) 0.071(11) 0.066(10) 0.016(9) 0.003(8) -0.009(9)
N(1) 0.021(3) 0.015(3) 0.015(3) 0.003(2) 0.006(2) -0.004(2)
N(2) 0.013(2) 0.013(2) 0.017(3) -0.001(2) 0.003(2) -0.001(2)
N(3) 0.015(3) 0.017(3) 0.016(3) 0.004(2) 0.000(2) -0.001(2)
C(1) 0.023(4) 0.018(4) 0.029(4) 0.004(3) 0.010(3) 0.001(3)
C(2) 0.015(3) 0.019(3) 0.023(3) 0.003(2) 0.001(3) -0.002(3)
C(3) 0.026(4) 0.034(4) 0.028(4) 0.008(3) 0.002(3) -0.014(3)
C(4) 0.024(4) 0.022(4) 0.027(4) -0.004(3) 0.009(3) -0.006(3)
C(5) 0.028(4) 0.025(4) 0.037(5) -0.002(3) 0.014(3) -0.008(3)
C(6) 0.038(4) 0.021(4) 0.023(4) 0.014(3) 0.005(3) -0.008(3)
C(7) 0.036(4) 0.023(4) 0.034(4) 0.018(3) 0.012(4) 0.013(3)
C(8) 0.029(4) 0.025(4) 0.015(3) 0.010(3) 0.005(3) -0.007(3)
C(9) 0.019(3) 0.029(4) 0.031(4) 0.000(3) 0.005(3) -0.009(3)
C(10) 0.016(3) 0.021(4) 0.025(4) 0.003(3) -0.001(3) -0.003(3)
C(11) 0.019(3) 0.023(4) 0.035(4) -0.005(3) 0.009(3) -0.016(3)
C(12) 0.022(4) 0.022(4) 0.027(4) 0.004(3) 0.011(3) 0.000(3)

loop_
_atom_type_symbol
_atom_type_description
_atom_type_scat_dispersion_real
_atom_type_scat_dispersion_imag
_atom_type_scat_source
C C 0.003 0.002
;
International Tables for Crystallography
(1992, Vol. C, Tables 4.2.6.8 and 6.1.1.4)
;
N N 0.006 0.003
;
International Tables for Crystallography
(1992, Vol. C, Tables 4.2.6.8 and 6.1.1.4)
;
O O 0.011 0.006
;
International Tables for Crystallography
(1992, Vol. C, Tables 4.2.6.8 and 6.1.1.4)
;
Co Co 0.349 0.972
;
International Tables for Crystallography
(1992, Vol. C, Tables 4.2.6.8 and 6.1.1.4)
;
H H 0.000 0.000
;
International Tables for Crystallography
(1992, Vol. C, Table 6.1.1.4)
;
Ca Ca 0.226 0.306
;
International Tables for Crystallography
(1992, Vol. C, Tables 4.2.6.8 and 6.1.1.4)
;

loop_
_geom_angle_atom_site_label_1
_geom_angle_atom_site_label_2
_geom_angle_atom_site_label_3
_geom_angle_site_symmetry_1
_geom_angle_site_symmetry_2
_geom_angle_site_symmetry_3
_geom_angle
_geom_angle_publ_flag
O(1) Co(1) O(2) . . . 83.4(2) yes
O(1) Co(1) O(4) . . . 82.8(2) yes
O(1) Co(1) O(5) . . . 175.6(2) no
O(1) Co(1) O(7) . . . 93.8(2) no
O(1) Co(1) N(1) . . . 93.2(2) no
O(2) Co(1) O(4) . . . 85.6(2) yes
O(2) Co(1) O(5) . . . 92.3(2) no
O(2) Co(1) O(7) . . . 176.1(2) no
O(2) Co(1) N(1) . . . 97.0(2) no
O(4) Co(1) O(5) . . . 97.9(2) no
O(4) Co(1) O(7) . . . 91.4(2) no
O(4) Co(1) N(1) . . . 175.0(2) no
O(5) Co(1) O(7) . . . 90.5(2) no
O(5) Co(1) N(1) . . . 86.3(2) no
O(7) Co(1) N(1) . . . 85.8(2) no
O(1) Co(2) O(2) . . . 82.9(2) yes
O(1) Co(2) O(3) . . . 82.7(2) yes
O(1) Co(2) O(9) . . . 175.7(2) no
O(1) Co(2) O(11) . . . 91.0(2) no
O(1) Co(2) N(2) . . . 96.5(2) no
O(2) Co(2) O(3) . . . 84.0(2) yes
O(2) Co(2) O(9) . . . 94.7(2) no
O(2) Co(2) O(11) . . . 94.9(2) no
O(2) Co(2) N(2) . . . 179.2(2) no
O(3) Co(2) O(9) . . . 93.4(2) no
O(3) Co(2) O(11) . . . 173.8(2) no
O(3) Co(2) N(2) . . . 96.4(2) no
O(9) Co(2) O(11) . . . 92.8(2) no
O(9) Co(2) N(2) . . . 86.0(2) no
O(11) Co(2) N(2) . . . 84.6(2) no
Ca(1) Co(3) O(1) . . . 93.60(17) no
Ca(1) Co(3) O(3) . . . 45.55(17) no
Ca(1) Co(3) O(4) . . . 42.59(16) no
Ca(1) Co(3) O(13) . . . 82.93(19) no
Ca(1) Co(3) O(15) . . . 139.35(16) no
Ca(1) Co(3) N(3) . . . 136.5(2) no
O(1) Co(3) O(3) . . . 82.8(2) yes
O(1) Co(3) O(4) . . . 83.6(2) yes
O(1) Co(3) O(13) . . . 176.3(2) no
O(1) Co(3) O(15) . . . 90.4(2) no
O(1) Co(3) N(3) . . . 96.7(2) no
O(3) Co(3) O(4) . . . 85.1(2) yes
O(3) Co(3) O(13) . . . 93.8(2) no
O(3) Co(3) O(15) . . . 95.2(2) no
O(3) Co(3) N(3) . . . 177.9(2) no
O(4) Co(3) O(13) . . . 94.6(2) no
O(4) Co(3) O(15) . . . 174.0(2) no
O(4) Co(3) N(3) . . . 96.9(2) no
O(13) Co(3) O(15) . . . 91.3(2) no
O(13) Co(3) N(3) . . . 86.8(2) no
O(15) Co(3) N(3) . . . 82.8(2) no
Co(3) Ca(1) O(2) . . . 64.34(12) no
Co(3) Ca(1) O(3) . . . 32.76(10) no
Co(3) Ca(1) O(4) . . . 32.37(12) no
Co(3) Ca(1) O(17) . . . 111.7(2) no
Co(3) Ca(1) O(18) . . . 74.12(19) no
Co(3) Ca(1) O(19) . . . 97.28(16) no
Co(3) Ca(1) O(20) . . . 121.95(18) no
Co(3) Ca(1) O(21) . . . 153.06(16) no
O(2) Ca(1) O(3) . . . 59.84(16) yes
O(2) Ca(1) O(4) . . . 62.91(17) yes
O(2) Ca(1) O(17) . . . 78.2(2) no
O(2) Ca(1) O(18) . . . 132.2(2) no
O(2) Ca(1) O(19) . . . 128.8(2) no
O(2) Ca(1) O(20) . . . 75.0(2) no
O(2) Ca(1) O(21) . . . 141.50(19) no
O(3) Ca(1) O(4) . . . 63.09(16) yes
O(3) Ca(1) O(17) . . . 79.3(2) no
O(3) Ca(1) O(18) . . . 72.5(2) no
O(3) Ca(1) O(19) . . . 126.86(18) no
O(3) Ca(1) O(20) . . . 134.5(2) no
O(3) Ca(1) O(21) . . . 139.57(19) no
O(4) Ca(1) O(17) . . . 135.4(2) no
O(4) Ca(1) O(18) . . . 93.7(2) no
O(4) Ca(1) O(19) . . . 76.6(2) no
O(4) Ca(1) O(20) . . . 92.9(2) no
O(4) Ca(1) O(21) . . . 148.6(2) no
O(17) Ca(1) O(18) . . . 97.1(2) no
O(17) Ca(1) O(19) . . . 148.0(2) no
O(17) Ca(1) O(20) . . . 97.6(2) no
O(17) Ca(1) O(21) . . . 76.0(2) no
O(18) Ca(1) O(19) . . . 77.4(2) no
O(18) Ca(1) O(20) . . . 151.5(2) no
O(18) Ca(1) O(21) . . . 79.4(2) no
O(19) Ca(1) O(20) . . . 77.2(2) no
O(19) Ca(1) O(21) . . . 72.0(2) no
O(20) Ca(1) O(21) . . . 80.6(2) no
Co(1) O(1) Co(2) . . . 97.1(2) yes
Co(1) O(1) Co(3) . . . 98.6(2) yes
Co(2) O(1) Co(3) . . . 97.7(2) yes
Co(1) O(2) Co(2) . . . 95.6(2) yes
Co(1) O(2) Ca(1) . . . 101.5(2) yes
Co(2) O(2) Ca(1) . . . 105.8(2) yes
Co(2) O(3) Co(3) . . . 95.8(2) yes
Co(2) O(3) Ca(1) . . . 107.9(2) yes
Co(3) O(3) Ca(1) . . . 101.7(2) yes
Co(1) O(4) Co(3) . . . 94.5(2) yes
Co(1) O(4) Ca(1) . . . 105.5(2) yes
Co(3) O(4) Ca(1) . . . 105.0(2) yes
Co(1) O(5) C(1) . . . 113.7(5) no
Co(1) O(7) C(2) . . . 115.1(4) no
Co(2) O(9) C(5) . . . 115.6(6) no
Co(2) O(11) C(6) . . . 113.5(4) no
Co(3) O(13) C(9) . . . 115.3(6) no
Co(3) O(15) C(10) . . . 113.6(4) no
Co(1) N(1) C(3) . . . 110.3(6) no
Co(1) N(1) C(4) . . . 107.1(4) no
C(3) N(1) C(4) . . . 115.2(6) no
Co(2) N(2) C(7) . . . 109.6(5) no
Co(2) N(2) C(8) . . . 104.6(4) no
C(7) N(2) C(8) . . . 115.1(6) no
Co(3) N(3) C(11) . . . 108.5(5) no
Co(3) N(3) C(12) . . . 105.2(4) no
C(11) N(3) C(12) . . . 111.8(6) no
O(5) C(1) O(6) . . . 123.4(8) no
O(5) C(1) C(3) . . . 117.9(7) no
O(6) C(1) C(3) . . . 118.7(7) no
O(7) C(2) O(8) . . . 122.9(7) no
O(7) C(2) C(4) . . . 114.9(6) no
O(8) C(2) C(4) . . . 122.2(8) no
N(1) C(3) C(1) . . . 110.2(7) no
N(1) C(4) C(2) . . . 109.2(7) no
O(9) C(5) O(10) . . . 124.4(9) no
O(9) C(5) C(7) . . . 117.0(7) no
O(10) C(5) C(7) . . . 118.4(8) no
O(11) C(6) O(12) . . . 125.5(8) no
O(11) C(6) C(8) . . . 115.3(8) no
O(12) C(6) C(8) . . . 119.1(9) no
N(2) C(7) C(5) . . . 111.7(7) no
N(2) C(8) C(6) . . . 109.6(7) no
O(13) C(9) O(14) . . . 123.7(9) no
O(13) C(9) C(11) . . . 116.2(7) no
O(14) C(9) C(11) . . . 120.2(7) no
O(15) C(10) O(16) . . . 124.6(7) no
O(15) C(10) C(12) . . . 114.8(7) no
O(16) C(10) C(12) . . . 120.6(8) no
N(3) C(11) C(9) . . . 112.4(6) no
N(3) C(12) C(10) . . . 107.0(7) no
Co(1) O(2) H(16) . . . 117.0 no
Co(2) O(2) H(16) . . . 116.9 no
Ca(1) O(2) H(16) . . . 117.0 no
Co(2) O(3) H(17) . . . 116.3 no
Co(3) O(3) H(17) . . . 116.2 no
Ca(1) O(3) H(17) . . . 116.2 no
Co(1) O(4) H(18) . . . 116.3 no
Co(3) O(4) H(18) . . . 116.3 no
Ca(1) O(4) H(18) . . . 116.4 no
Ca(1) O(17) H(19) . . . 109.5 no
Ca(1) O(17) H(20) . . . 133.3 no
H(19) O(17) H(20) . . . 117.1 no
Ca(1) O(18) H(21) . . . 109.5 no
Ca(1) O(18) H(22) . . . 109.5 no
H(21) O(18) H(22) . . . 109.4 no
Ca(1) O(19) H(23) . . . 109.4 no
Ca(1) O(19) H(24) . . . 109.4 no
H(23) O(19) H(24) . . . 109.6 no
Ca(1) O(20) H(25) . . . 109.5 no
Ca(1) O(20) H(26) . . . 109.5 no
H(25) O(20) H(26) . . . 109.5 no
Ca(1) O(21) H(27) . . . 109.4 no
Ca(1) O(21) H(28) . . . 109.4 no
H(27) O(21) H(28) . . . 109.5 no
H(29) O(22) H(30) . . . 84.2 no
H(31) O(23) H(32) . . . 93.0 no
H(33) O(24) H(34) . . . 105.7 no
Co(1) N(1) H(1) . . . 108.0 no
C(3) N(1) H(1) . . . 108.1 no
C(4) N(1) H(1) . . . 107.9 no
Co(2) N(2) H(2) . . . 109.1 no
C(7) N(2) H(2) . . . 109.1 no
C(8) N(2) H(2) . . . 109.2 no
Co(3) N(3) H(3) . . . 110.4 no
C(11) N(3) H(3) . . . 110.3 no
C(12) N(3) H(3) . . . 110.5 no
N(1) C(3) H(4) . . . 109.3 no
N(1) C(3) H(5) . . . 109.3 no
C(1) C(3) H(4) . . . 109.3 no
C(1) C(3) H(5) . . . 109.3 no
H(4) C(3) H(5) . . . 109.4 no
N(1) C(4) H(6) . . . 109.5 no
N(1) C(4) H(7) . . . 109.7 no
C(2) C(4) H(6) . . . 109.3 no
C(2) C(4) H(7) . . . 109.5 no
H(6) C(4) H(7) . . . 109.6 no
N(2) C(7) H(8) . . . 108.7 no
N(2) C(7) H(9) . . . 108.8 no
C(5) C(7) H(8) . . . 109.0 no
C(5) C(7) H(9) . . . 109.1 no
H(8) C(7) H(9) . . . 109.4 no
N(2) C(8) H(10) . . . 109.5 no
N(2) C(8) H(11) . . . 109.6 no
C(6) C(8) H(10) . . . 109.4 no
C(6) C(8) H(11) . . . 109.5 no
H(10) C(8) H(11) . . . 109.3 no
N(3) C(11) H(12) . . . 108.6 no
N(3) C(11) H(13) . . . 108.8 no
C(9) C(11) H(12) . . . 108.7 no
C(9) C(11) H(13) . . . 108.8 no
H(12) C(11) H(13) . . . 109.6 no
N(3) C(12) H(14) . . . 110.2 no
N(3) C(12) H(15) . . . 110.3 no
C(10) C(12) H(14) . . . 110.0 no
C(10) C(12) H(15) . . . 110.0 no
H(14) C(12) H(15) . . . 109.4 no

loop_
_geom_bond_atom_site_label_1
_geom_bond_atom_site_label_2
_geom_bond_site_symmetry_1
_geom_bond_site_symmetry_2
_geom_bond_distance
_geom_bond_publ_flag
Co(1) O(1) . . 1.877(5) yes
Co(1) O(2) . . 1.903(5) yes
Co(1) O(4) . . 1.941(5) yes
Co(1) O(5) . . 1.932(5) no
Co(1) O(7) . . 1.894(5) no
Co(1) N(1) . . 1.923(6) no
Co(2) O(1) . . 1.888(4) yes
Co(2) O(2) . . 1.907(5) yes
Co(2) O(3) . . 1.895(5) yes
Co(2) O(9) . . 1.918(5) no
Co(2) O(11) . . 1.904(5) no
Co(2) N(2) . . 1.943(6) no
Co(3) Ca(1) . . 3.466(2) no
Co(3) O(1) . . 1.866(5) yes
Co(3) O(3) . . 1.915(5) yes
Co(3) O(4) . . 1.921(5) yes
Co(3) O(13) . . 1.913(6) no
Co(3) O(15) . . 1.897(5) no
Co(3) N(3) . . 1.936(6) no
Ca(1) O(2) . . 2.572(6) yes
Ca(1) O(3) . . 2.527(6) yes
Ca(1) O(4) . . 2.429(5) yes
Ca(1) O(17) . . 2.355(6) yes
Ca(1) O(18) . . 2.411(6) yes
Ca(1) O(19) . . 2.543(6) yes
Ca(1) O(20) . . 2.406(6) yes
Ca(1) O(21) . . 2.471(8) yes
O(5) C(1) . . 1.280(9) no
O(6) C(1) . . 1.249(10) no
O(7) C(2) . . 1.292(11) no
O(8) C(2) . . 1.220(10) no
O(9) C(5) . . 1.267(10) no
O(10) C(5) . . 1.227(11) no
O(11) C(6) . . 1.288(12) no
O(12) C(6) . . 1.215(13) no
O(13) C(9) . . 1.287(9) no
O(14) C(9) . . 1.219(12) no
O(15) C(10) . . 1.288(11) no
O(16) C(10) . . 1.234(12) no
N(1) C(3) . . 1.477(10) no
N(1) C(4) . . 1.485(12) no
N(2) C(7) . . 1.475(10) no
N(2) C(8) . . 1.489(12) no
N(3) C(11) . . 1.491(10) no
N(3) C(12) . . 1.484(12) no
C(1) C(3) . . 1.511(14) no
C(2) C(4) . . 1.511(10) no
C(5) C(7) . . 1.499(14) no
C(6) C(8) . . 1.503(11) no
C(9) C(11) . . 1.498(14) no
C(10) C(12) . . 1.518(10) no
O(2) H(16) . . 0.842 no
O(3) H(17) . . 0.843 no
O(4) H(18) . . 0.842 no
O(17) H(19) . . 0.841 no
O(17) H(20) . . 0.844 no
O(18) H(21) . . 0.840 no
O(18) H(22) . . 0.840 no
O(19) H(23) . . 0.840 no
O(19) H(24) . . 0.839 no
O(20) H(25) . . 0.840 no
O(20) H(26) . . 0.840 no
O(21) H(27) . . 0.840 no
O(21) H(28) . . 0.840 no
O(22) H(29) . . 0.837 no
O(22) H(30) . . 0.839 no
O(23) H(31) . . 0.837 no
O(23) H(32) . . 0.836 no
O(24) H(33) . . 0.775 no
O(24) H(34) . . 0.809 no
N(1) H(1) . . 0.910 no
N(2) H(2) . . 0.910 no
N(3) H(3) . . 0.910 no
C(3) H(4) . . 0.951 no
C(3) H(5) . . 0.951 no
C(4) H(6) . . 0.951 no
C(4) H(7) . . 0.947 no
C(7) H(8) . . 0.951 no
C(7) H(9) . . 0.950 no
C(8) H(10) . . 0.952 no
C(8) H(11) . . 0.950 no
C(11) H(12) . . 0.951 no
C(11) H(13) . . 0.948 no
C(12) H(14) . . 0.951 no
C(12) H(15) . . 0.951 no

loop_
_geom_hbond_atom_site_label_D
_geom_hbond_atom_site_label_H
_geom_hbond_atom_site_label_A
_geom_hbond_site_symmetry_D
_geom_hbond_site_symmetry_H
_geom_hbond_site_symmetry_A
_geom_hbond_distance_DH
_geom_hbond_distance_HA
_geom_hbond_distance_DA
_geom_hbond_angle_DHA
_geom_hbond_publ_flag
O(2) H(16) O(22) . . 1_655 0.842 1.878 2.707(7) 167.5 no
O(3) H(17) O(23) . . . 0.843 1.875 2.677(7) 158.6 no
O(4) H(18) O(8) . . 2_667 0.842 2.071 2.870(7) 158.2 no
O(17) H(19) O(9) . . . 0.841 1.917 2.744(11) 167.8 no
O(17) H(20) O(10) . . 2_776 0.844 2.099 2.850(13) 148.0 no
O(18) H(21) O(14) . . 2_666 0.840 1.871 2.699(12) 168.0 no
O(18) H(22) O(13) . . . 0.840 2.001 2.708(9) 141.3 no
O(19) H(23) O(6) . . 2_767 0.840 2.205 2.829(9) 131.2 no
O(19) H(24) O(8) . . 2_667 0.839 2.136 2.863(9) 144.8 no
O(20) H(25) O(5) . . . 0.840 2.168 2.787(9) 130.4 no
O(20) H(26) O(6) . . 2_767 0.840 2.147 2.765(10) 130.2 no
O(21) H(27) O(14) . . 2_666 0.840 2.336 3.043(9) 142.2 no
O(21) H(28) O(10) . . 2_776 0.840 1.985 2.801(9) 163.6 no
O(22) H(29) O(12) . . 2_677 0.837 2.036 2.800(9) 151.5 no
O(22) H(30) O(16) . . . 0.839 2.069 2.840(10) 152.7 no
O(23) H(31) O(18) . . . 0.837 2.396 2.909(10) 120.3 no
O(23) H(31) O(24) . . . 0.837 2.237 3.01(2) 152.9 no
O(23) H(32) O(16) . . 2_676 0.836 1.971 2.802(8) 172.2 no
O(24) H(33) O(14) . . 2_666 0.775 2.189 2.912(18) 155.5 no
O(24) H(34) O(10) . . 2_776 0.809 2.529 3.054(18) 123.9 no
N(1) H(1) O(11) . . . 0.910 2.032 2.857(7) 150.1 no
N(1) H(1) O(22) . . 2_677 0.910 2.547 3.121(9) 121.6 no
N(2) H(2) O(15) . . . 0.910 2.177 2.917(7) 137.9 no
N(2) H(2) O(23) . . 2_676 0.910 2.364 2.977(9) 124.6 no
N(3) H(3) O(7) . . . 0.910 2.356 3.038(7) 131.7 no
N(3) H(3) O(7) . . 2_667 0.910 2.485 3.259(8) 143.1 no
